data_2205397
loop_
_publ_author_name
'Langer, Vratislav'
'Lundquist, Knut'
'Miksche, Gerhard E.'

_publ_section_title <i>erythro</i>-2-(2,6-Dimethoxy-4-methylphenoxy)-1-(4-hydroxy-3,5-dimethoxyphenyl)propane-1,3-diol
_journal_issue 4
_journal_name_full 'Acta Crystallographica Section E'
_journal_page_first o1001
_journal_page_last o1003
_journal_paper_doi 10.1107/S1600536805007865
_journal_volume 61
_journal_year 2005
_chemical_formula_iupac 'C20 H26 O8'
_chemical_formula_moiety 'C20 H26 O8'
_chemical_formula_sum 'C20 H26 O8'
_chemical_formula_weight 394.41
_chemical_melting_point .42E-305
_chemical_name_systematic
;
erythro-2-(2,6-Dimethoxy-4-methylphenoxy)-1-(4-hydroxy-3,5-
dimethoxyphenyl)propane-1,3-diol
;
_space_group_IT_number 2
_symmetry_cell_setting triclinic
_symmetry_space_group_name_Hall '-P 1'
_symmetry_space_group_name_H-M 'P -1'
_atom_sites_solution_hydrogens geom
_atom_sites_solution_primary direct
_atom_sites_solution_secondary difmap
_audit_creation_method SHELXL-97
_cell_angle_alpha 73.8520(10)
_cell_angle_beta 86.1500(10)
_cell_angle_gamma 83.0620(10)
_cell_formula_units_Z 2
_cell_length_a 8.6930(2)
_cell_length_b 8.8976(2)
_cell_length_c 13.1057(3)
_cell_measurement_reflns_used 4159
_cell_measurement_temperature 173(2)
_cell_measurement_theta_max 25.52
_cell_measurement_theta_min 1.62
_cell_volume 965.96(4)
_computing_cell_refinement 'SAINT (Siemens, 1995)'
_computing_data_collection 'SMART (Siemens, 1995)'
_computing_data_reduction 'SAINT (Siemens, 1995) and SADABS (Sheldrick, 2002'
_computing_molecular_graphics 'DIAMOND (Brandenburg, 2004)'
_computing_publication_material SHELXTL
_computing_structure_refinement SHELXTL
_computing_structure_solution 'SHELXTL (Bruker, 2001)'
_diffrn_ambient_temperature 173(2)
_diffrn_measured_fraction_theta_full 0.999
_diffrn_measured_fraction_theta_max 0.999
_diffrn_measurement_device_type 'Bruker SMART CCD area-detector'
_diffrn_measurement_method \w
_diffrn_radiation_monochromator graphite
_diffrn_radiation_source 'fine-focus sealed tube'
_diffrn_radiation_type MoK\a
_diffrn_radiation_wavelength 0.71073
_diffrn_reflns_av_R_equivalents 0.0465
_diffrn_reflns_av_sigmaI/netI 0.0528
_diffrn_reflns_limit_h_max 10
_diffrn_reflns_limit_h_min -10
_diffrn_reflns_limit_k_max 10
_diffrn_reflns_limit_k_min -10
_diffrn_reflns_limit_l_max 15
_diffrn_reflns_limit_l_min -15
_diffrn_reflns_number 10905
_diffrn_reflns_theta_full 25.52
_diffrn_reflns_theta_max 25.52
_diffrn_reflns_theta_min 1.62
_diffrn_standards_decay_% 0
_diffrn_standards_number 0
_exptl_absorpt_coefficient_mu 0.105
_exptl_absorpt_correction_T_max 0.9917
_exptl_absorpt_correction_T_min 0.9753
_exptl_absorpt_correction_type multi-scan
_exptl_absorpt_process_details '(SADABS; Sheldrick, 2002)'
_exptl_crystal_colour colourless
_exptl_crystal_density_diffrn 1.356
_exptl_crystal_density_method 'not measured'
_exptl_crystal_description prism
_exptl_crystal_F_000 420
_exptl_crystal_size_max 0.24
_exptl_crystal_size_mid 0.12
_exptl_crystal_size_min 0.08
_refine_diff_density_max 0.236
_refine_diff_density_min -0.267
_refine_ls_extinction_method none
_refine_ls_goodness_of_fit_ref 1.020
_refine_ls_hydrogen_treatment constr
_refine_ls_matrix_type full
_refine_ls_number_parameters 261
_refine_ls_number_reflns 3607
_refine_ls_number_restraints 0
_refine_ls_restrained_S_all 1.020
_refine_ls_R_factor_all 0.0877
_refine_ls_R_factor_gt 0.0493
_refine_ls_shift/su_max 0.000
_refine_ls_shift/su_mean 0.000
_refine_ls_structure_factor_coef Fsqd
_refine_ls_weighting_details 'calc w = 1/[\s^2^(Fo^2^)+(0.0497P)^2^+0.3785P] where P = (Fo^2^+2Fc^2^)/3'
_refine_ls_weighting_scheme calc
_refine_ls_wR_factor_gt 0.1043
_refine_ls_wR_factor_ref 0.1205
_reflns_number_gt 2409
_reflns_number_total 3607
_reflns_threshold_expression I>2\s(I)
_cod_data_source_file ac6164.cif
_cod_data_source_block I
_cod_database_code 2205397
_cod_database_fobs_code 2205397

loop_
_symmetry_equiv_pos_as_xyz
'x, y, z'
'-x, -y, -z'

loop_
_atom_site_label
_atom_site_fract_x
_atom_site_fract_y
_atom_site_fract_z
_atom_site_U_iso_or_equiv
_atom_site_adp_type
_atom_site_calc_flag
_atom_site_refinement_flags
_atom_site_occupancy
_atom_site_type_symbol
O1 0.74929(19) 0.31626(18) 0.79907(13) 0.0336(4) Uani d . 1 O
O2 0.9884(2) 0.20449(17) 0.91973(13) 0.0327(4) Uani d . 1 O
H2A 1.0410 0.1890 0.9739 0.049 Uiso calc R 1 H
O3 1.20416(18) 0.38230(18) 0.94010(13) 0.0345(4) Uani d . 1 O
O4 0.65180(16) 0.90028(17) 0.68637(12) 0.0237(4) Uani d . 1 O
O5 0.65548(18) 1.13536(19) 0.50803(12) 0.0332(4) Uani d . 1 O
O6 0.41150(18) 0.88773(19) 0.82912(13) 0.0347(4) Uani d . 1 O
O7 0.89908(19) 0.94500(19) 0.88914(14) 0.0338(4) Uani d . 1 O
H7A 0.8993 1.0414 0.8833 0.051 Uiso calc R 1 H
O8 0.9347(2) 0.8642(2) 0.58124(13) 0.0386(5) Uani d . 1 O
H8A 0.8515 0.9129 0.5548 0.058 Uiso calc R 1 H
C1 0.9447(3) 0.6773(3) 0.75319(18) 0.0248(5) Uani d . 1 C
C2 0.8366(3) 0.5799(3) 0.74325(18) 0.0269(5) Uani d . 1 C
H2 0.7529 0.6209 0.6969 0.032 Uiso calc R 1 H
C3 0.8505(3) 0.4231(3) 0.80077(18) 0.0252(5) Uani d . 1 C
C4 0.9752(3) 0.3612(2) 0.86679(17) 0.0231(5) Uani d . 1 C
C5 1.0841(3) 0.4580(3) 0.87512(18) 0.0245(5) Uani d . 1 C
C6 1.0681(3) 0.6159(3) 0.81996(18) 0.0254(5) Uani d . 1 C
H6 1.1416 0.6824 0.8278 0.031 Uiso calc R 1 H
C7 0.9296(3) 0.8506(3) 0.69182(18) 0.0273(5) Uani d . 1 C
H7 1.0224 0.8962 0.7069 0.033 Uiso calc R 1 H
C8 0.7862(2) 0.9463(3) 0.72375(18) 0.0237(5) Uani d . 1 C
H8 0.7937 1.0606 0.6891 0.028 Uiso calc R 1 H
C9 0.6210(3) 0.3727(3) 0.7312(2) 0.0406(7) Uani d . 1 C
H9A 0.5623 0.4632 0.7496 0.061 Uiso calc R 1 H
H9B 0.5535 0.2890 0.7403 0.061 Uiso calc R 1 H
H9C 0.6592 0.4046 0.6571 0.061 Uiso calc R 1 H
C10 1.3161(3) 0.4762(3) 0.9572(2) 0.0386(6) Uani d . 1 C
H10A 1.3663 0.5265 0.8891 0.058 Uiso calc R 1 H
H10B 1.3943 0.4096 1.0050 0.058 Uiso calc R 1 H
H10C 1.2647 0.5573 0.9891 0.058 Uiso calc R 1 H
C11 0.5262(2) 1.0153(3) 0.66575(18) 0.0224(5) Uani d . 1 C
C12 0.5235(3) 1.1349(3) 0.57048(18) 0.0258(5) Uani d . 1 C
C13 0.3936(3) 1.2437(3) 0.54675(19) 0.0304(6) Uani d . 1 C
H13 0.3918 1.3244 0.4816 0.036 Uiso calc R 1 H
C14 0.2664(3) 1.2357(3) 0.61720(19) 0.0314(6) Uani d . 1 C
C15 0.2704(3) 1.1183(3) 0.71258(19) 0.0311(6) Uani d . 1 C
H15 0.1843 1.1130 0.7616 0.037 Uiso calc R 1 H
C16 0.3995(3) 1.0087(3) 0.73664(18) 0.0259(5) Uani d . 1 C
C17 0.6645(3) 1.2631(3) 0.4143(2) 0.0410(7) Uani d . 1 C
H17A 0.5868 1.2585 0.3647 0.062 Uiso calc R 1 H
H17B 0.7682 1.2555 0.3806 0.062 Uiso calc R 1 H
H17C 0.6447 1.3629 0.4332 0.062 Uiso calc R 1 H
C18 0.3190(3) 0.9136(3) 0.9180(2) 0.0435(7) Uani d . 1 C
H18A 0.3320 1.0177 0.9259 0.065 Uiso calc R 1 H
H18B 0.3517 0.8326 0.9826 0.065 Uiso calc R 1 H
H18C 0.2097 0.9084 0.9066 0.065 Uiso calc R 1 H
C19 0.1238(3) 1.3521(3) 0.5894(2) 0.0452(7) Uani d . 1 C
H19A 0.0545 1.3435 0.6524 0.068 Uiso calc PR 0.50 H
H19B 0.0698 1.3293 0.5330 0.068 Uiso calc PR 0.50 H
H19C 0.1546 1.4591 0.5646 0.068 Uiso calc PR 0.50 H
H19D 0.1314 1.4111 0.5143 0.068 Uiso calc PR 0.50 H
H19E 0.1162 1.4253 0.6337 0.068 Uiso calc PR 0.50 H
H19F 0.0314 1.2955 0.6021 0.068 Uiso calc PR 0.50 H
C20 0.7640(3) 0.9206(3) 0.84382(18) 0.0277(5) Uani d . 1 C
H20A 0.6760 0.9940 0.8587 0.033 Uiso calc R 1 H
H20B 0.7383 0.8119 0.8772 0.033 Uiso calc R 1 H

loop_
_atom_site_aniso_label
_atom_site_aniso_U_11
_atom_site_aniso_U_22
_atom_site_aniso_U_33
_atom_site_aniso_U_12
_atom_site_aniso_U_13
_atom_site_aniso_U_23
O1 0.0346(9) 0.0225(9) 0.0420(10) -0.0045(7) -0.0176(8) -0.0018(8)
O2 0.0407(10) 0.0215(9) 0.0328(10) -0.0022(7) -0.0164(8) 0.0009(7)
O3 0.0299(9) 0.0273(9) 0.0421(11) -0.0021(7) -0.0169(8) 0.0009(8)
O4 0.0202(8) 0.0218(8) 0.0290(9) 0.0017(7) -0.0069(7) -0.0072(7)
O5 0.0317(9) 0.0366(10) 0.0233(9) 0.0053(8) 0.0023(7) 0.0005(8)
O6 0.0318(9) 0.0331(9) 0.0318(10) -0.0007(8) 0.0048(8) 0.0009(8)
O7 0.0379(10) 0.0279(9) 0.0377(10) -0.0021(8) -0.0157(8) -0.0097(8)
O8 0.0390(11) 0.0432(11) 0.0293(10) 0.0008(9) 0.0009(8) -0.0056(8)
C1 0.0225(12) 0.0220(12) 0.0288(13) -0.0007(10) -0.0005(10) -0.0057(10)
C2 0.0260(13) 0.0241(12) 0.0281(13) 0.0035(10) -0.0063(10) -0.0046(10)
C3 0.0239(12) 0.0208(12) 0.0313(13) -0.0009(10) -0.0046(10) -0.0075(10)
C4 0.0286(13) 0.0149(11) 0.0229(12) 0.0014(9) -0.0018(10) -0.0020(9)
C5 0.0219(12) 0.0259(12) 0.0233(12) 0.0018(10) -0.0047(10) -0.0038(10)
C6 0.0228(12) 0.0226(12) 0.0305(13) -0.0036(10) -0.0024(10) -0.0058(10)
C7 0.0261(13) 0.0257(13) 0.0282(13) -0.0019(10) 0.0001(10) -0.0050(10)
C8 0.0237(12) 0.0174(11) 0.0286(13) -0.0023(9) -0.0070(10) -0.0024(10)
C9 0.0387(15) 0.0303(14) 0.0522(18) -0.0052(12) -0.0224(13) -0.0048(13)
C10 0.0292(14) 0.0394(15) 0.0446(16) -0.0063(12) -0.0142(12) -0.0031(13)
C11 0.0205(12) 0.0219(12) 0.0257(12) 0.0016(9) -0.0073(10) -0.0079(10)
C12 0.0250(12) 0.0298(13) 0.0228(12) 0.0011(10) -0.0022(10) -0.0086(10)
C13 0.0352(14) 0.0295(13) 0.0231(13) 0.0056(11) -0.0079(11) -0.0038(11)
C14 0.0277(13) 0.0360(14) 0.0309(14) 0.0070(11) -0.0087(11) -0.0122(12)
C15 0.0237(13) 0.0384(14) 0.0323(14) 0.0009(11) 0.0005(11) -0.0136(12)
C16 0.0239(12) 0.0270(13) 0.0255(13) -0.0034(10) -0.0025(10) -0.0043(10)
C17 0.0470(16) 0.0377(15) 0.0298(15) -0.0012(13) 0.0064(12) 0.0017(12)
C18 0.0465(16) 0.0470(17) 0.0304(15) -0.0037(14) 0.0091(13) -0.0026(13)
C19 0.0355(15) 0.0516(17) 0.0447(17) 0.0170(13) -0.0099(13) -0.0143(14)
C20 0.0295(13) 0.0256(13) 0.0285(13) -0.0025(10) -0.0044(11) -0.0073(10)

loop_
_atom_type_symbol
_atom_type_description
_atom_type_scat_dispersion_real
_atom_type_scat_dispersion_imag
_atom_type_scat_source
C C 0.0033 0.0016 'International Tables Vol C Tables 4.2.6.8 and 6.1.1.4'
H H 0.0000 0.0000 'International Tables Vol C Tables 4.2.6.8 and 6.1.1.4'
O O 0.0106 0.0060 'International Tables Vol C Tables 4.2.6.8 and 6.1.1.4'

loop_
_geom_angle_atom_site_label_1
_geom_angle_atom_site_label_2
_geom_angle_atom_site_label_3
_geom_angle
C3 O1 C9 116.76(17)
C4 O2 H2A 109.5
C5 O3 C10 117.22(18)
C11 O4 C8 115.02(16)
C12 O5 C17 117.47(18)
C16 O6 C18 115.87(18)
C20 O7 H7A 109.5
C7 O8 H8A 109.5
C2 C1 C6 119.6(2)
C2 C1 C7 120.7(2)
C6 C1 C7 119.7(2)
C3 C2 C1 120.1(2)
C3 C2 H2 120.0
C1 C2 H2 120.0
O1 C3 C2 125.3(2)
O1 C3 C4 114.40(19)
C2 C3 C4 120.3(2)
O2 C4 C5 121.8(2)
O2 C4 C3 118.8(2)
C5 C4 C3 119.46(19)
O3 C5 C6 125.5(2)
O3 C5 C4 114.09(19)
C6 C5 C4 120.4(2)
C5 C6 C1 120.1(2)
C5 C6 H6 119.9
C1 C6 H6 119.9
O8 C7 C1 109.34(19)
O8 C7 C8 111.09(18)
C1 C7 C8 114.07(19)
O8 C7 H7 107.3
C1 C7 H7 107.3
C8 C7 H7 107.3
O4 C8 C20 107.87(17)
O4 C8 C7 108.24(17)
C20 C8 C7 113.42(18)
O4 C8 H8 109.1
C20 C8 H8 109.1
C7 C8 H8 109.1
O1 C9 H9A 109.5
O1 C9 H9B 109.5
H9A C9 H9B 109.5
O1 C9 H9C 109.5
H9A C9 H9C 109.5
H9B C9 H9C 109.5
O3 C10 H10A 109.5
O3 C10 H10B 109.5
H10A C10 H10B 109.5
O3 C10 H10C 109.5
H10A C10 H10C 109.5
H10B C10 H10C 109.5
C16 C11 O4 120.7(2)
C16 C11 C12 119.4(2)
O4 C11 C12 119.9(2)
O5 C12 C13 125.0(2)
O5 C12 C11 115.07(19)
C13 C12 C11 119.9(2)
C14 C13 C12 120.7(2)
C14 C13 H13 119.7
C12 C13 H13 119.7
C13 C14 C15 119.4(2)
C13 C14 C19 120.3(2)
C15 C14 C19 120.4(2)
C16 C15 C14 120.3(2)
C16 C15 H15 119.8
C14 C15 H15 119.8
O6 C16 C11 115.85(19)
O6 C16 C15 123.7(2)
C11 C16 C15 120.4(2)
O5 C17 H17A 109.5
O5 C17 H17B 109.5
H17A C17 H17B 109.5
O5 C17 H17C 109.5
H17A C17 H17C 109.5
H17B C17 H17C 109.5
O6 C18 H18A 109.5
O6 C18 H18B 109.5
H18A C18 H18B 109.5
O6 C18 H18C 109.5
H18A C18 H18C 109.5
H18B C18 H18C 109.5
C14 C19 H19A 109.5
C14 C19 H19B 109.5
H19A C19 H19B 109.5
C14 C19 H19C 109.5
H19A C19 H19C 109.5
H19B C19 H19C 109.5
C14 C19 H19D 109.5
C14 C19 H19E 109.5
H19D C19 H19E 109.5
C14 C19 H19F 109.5
O7 C20 C8 111.56(19)
O7 C20 H20A 109.3
C8 C20 H20A 109.3
O7 C20 H20B 109.3
C8 C20 H20B 109.3
H20A C20 H20B 108.0

loop_
_geom_bond_atom_site_label_1
_geom_bond_atom_site_label_2
_geom_bond_distance
O1 C3 1.377(3)
O1 C9 1.427(3)
O2 C4 1.368(2)
O2 H2A 0.8400
O3 C5 1.378(3)
O3 C10 1.423(3)
O4 C11 1.388(2)
O4 C8 1.441(3)
O5 C12 1.364(3)
O5 C17 1.428(3)
O6 C16 1.380(3)
O6 C18 1.427(3)
O7 C20 1.416(3)
O7 H7A 0.8400
O8 C7 1.418(3)
O8 H8A 0.8400
C1 C2 1.389(3)
C1 C6 1.390(3)
C1 C7 1.522(3)
C2 C3 1.384(3)
C2 H2 0.9500
C3 C4 1.394(3)
C4 C5 1.383(3)
C5 C6 1.385(3)
C6 H6 0.9500
C7 C8 1.526(3)
C7 H7 1.0000
C8 C20 1.528(3)
C8 H8 1.0000
C9 H9A 0.9800
C9 H9B 0.9800
C9 H9C 0.9800
C10 H10A 0.9800
C10 H10B 0.9800
C10 H10C 0.9800
C11 C16 1.389(3)
C11 C12 1.397(3)
C12 C13 1.386(3)
C13 C14 1.388(3)
C13 H13 0.9500
C14 C15 1.388(3)
C14 C19 1.511(3)
C15 C16 1.386(3)
C15 H15 0.9500
C17 H17A 0.9800
C17 H17B 0.9800
C17 H17C 0.9800
C18 H18A 0.9800
C18 H18B 0.9800
C18 H18C 0.9800
C19 H19A 0.9800
C19 H19B 0.9800
C19 H19C 0.9800
C19 H19D 0.9800
C19 H19E 0.9800
C19 H19F 0.9800
C20 H20A 0.9900
C20 H20B 0.9900

loop_
_geom_hbond_atom_site_label_D
_geom_hbond_atom_site_label_H
_geom_hbond_atom_site_label_A
_geom_hbond_site_symmetry_A
_geom_hbond_distance_DH
_geom_hbond_distance_HA
_geom_hbond_distance_DA
_geom_hbond_angle_DHA
_geom_hbond_publ_flag
O2 H2A O3 . 0.84 2.29 2.666(2) 108 no
O2 H2A O7 2_767 0.84 1.92 2.676(2) 148 no
O7 H7A O1 1_565 0.84 2.61 3.316(2) 142 no
O7 H7A O2 1_565 0.84 1.91 2.662(2) 149 no
O8 H8A O4 . 0.84 2.35 2.766(2) 112 no
O8 H8A O5 . 0.84 2.43 3.201(2) 154 no
C2 H2 O4 . 0.95 2.50 3.022(3) 114 no
C19 H19B O8 2_676 0.98 2.59 3.428(3) 144 no
C20 H20B O3 2_767 0.99 2.57 3.323(3) 132 no

loop_
_geom_torsion_atom_site_label_1
_geom_torsion_atom_site_label_2
_geom_torsion_atom_site_label_3
_geom_torsion_atom_site_label_4
_geom_torsion
C6 C1 C2 C3 0.9(3)
C7 C1 C2 C3 -179.0(2)
C9 O1 C3 C2 0.8(3)
C9 O1 C3 C4 -178.8(2)
C1 C2 C3 O1 178.7(2)
C1 C2 C3 C4 -1.7(4)
O1 C3 C4 O2 1.9(3)
C2 C3 C4 O2 -177.8(2)
O1 C3 C4 C5 -179.7(2)
C2 C3 C4 C5 0.6(3)
C10 O3 C5 C6 4.1(3)
C10 O3 C5 C4 -176.6(2)
O2 C4 C5 O3 0.2(3)
C3 C4 C5 O3 -178.1(2)
O2 C4 C5 C6 179.6(2)
C3 C4 C5 C6 1.2(3)
O3 C5 C6 C1 177.3(2)
C4 C5 C6 C1 -1.9(3)
C2 C1 C6 C5 0.8(3)
C7 C1 C6 C5 -179.2(2)
C2 C1 C7 O8 -60.2(3)
C6 C1 C7 O8 119.8(2)
C2 C1 C7 C8 64.8(3)
C6 C1 C7 C8 -115.2(2)
C11 O4 C8 C20 84.2(2)
C11 O4 C8 C7 -152.71(18)
O8 C7 C8 O4 53.4(2)
C1 C7 C8 O4 -70.8(2)
O8 C7 C8 C20 173.04(18)
C1 C7 C8 C20 48.9(3)
C8 O4 C11 C16 -103.0(2)
C8 O4 C11 C12 80.0(2)
C17 O5 C12 C13 4.1(3)
C17 O5 C12 C11 -174.5(2)
C16 C11 C12 O5 177.5(2)
O4 C11 C12 O5 -5.5(3)
C16 C11 C12 C13 -1.2(3)
O4 C11 C12 C13 175.7(2)
O5 C12 C13 C14 -178.1(2)
C11 C12 C13 C14 0.5(4)
C12 C13 C14 C15 0.6(4)
C12 C13 C14 C19 -178.4(2)
C13 C14 C15 C16 -0.9(4)
C19 C14 C15 C16 178.1(2)
C18 O6 C16 C11 155.3(2)
C18 O6 C16 C15 -25.3(3)
O4 C11 C16 O6 3.4(3)
C12 C11 C16 O6 -179.65(19)
O4 C11 C16 C15 -176.0(2)
C12 C11 C16 C15 0.9(3)
C14 C15 C16 O6 -179.2(2)
C14 C15 C16 C11 0.1(4)
O4 C8 C20 O7 172.91(16)
C7 C8 C20 O7 53.0(2)
